data_4035057
loop_
_publ_author_name
'Osipyan, Angelina'
'Sapegin, Alexander'
'Novikov, Alexander S.'
'Krasavin, Mikhail'

_publ_section_title
;
 Rare Medium-Sized Rings Prepared via Hydrolytic Imidazoline Ring
 Expansion (HIRE).
;
_journal_issue 17
_journal_name_full 'The Journal of organic chemistry'
_journal_page_first 9707
_journal_page_last 9717
_journal_paper_doi 10.1021/acs.joc.8b01210
_journal_volume 83
_journal_year 2018
_chemical_formula_moiety 'C24 H22 N2 O3 S'
_chemical_formula_sum 'C24 H22 N2 O3 S'
_chemical_formula_weight 418.49
_space_group_crystal_system orthorhombic
_space_group_IT_number 61
_space_group_name_Hall '-P 2ac 2ab'
_space_group_name_H-M_alt 'P b c a'
_atom_sites_solution_hydrogens geom
_atom_sites_solution_primary dual
_audit_creation_date 2018-04-21
_audit_creation_method
;
Olex2 1.2
(compiled 2017.03.28 svn.r3405 for OlexSys, GUI svn.r5337)
;
_cell_angle_alpha 90
_cell_angle_beta 90
_cell_angle_gamma 90
_cell_formula_units_Z 8
_cell_length_a 16.8993(2)
_cell_length_b 13.77300(10)
_cell_length_c 17.8139(2)
_cell_measurement_reflns_used 19469
_cell_measurement_temperature 100.01(10)
_cell_measurement_theta_max 30.7860
_cell_measurement_theta_min 2.9810
_cell_volume 4146.26(7)
_computing_cell_refinement
;
CrysAlisPro, Agilent Technologies,
Version 1.171.36.32 (release 02-08-2013 CrysAlis171 .NET)
(compiled Aug  2 2013,16:46:58)
;
_computing_data_collection
;
CrysAlisPro, Agilent Technologies,
Version 1.171.36.32 (release 02-08-2013 CrysAlis171 .NET)
(compiled Aug  2 2013,16:46:58)
;
_computing_data_reduction
;
CrysAlisPro, Agilent Technologies,
Version 1.171.36.32 (release 02-08-2013 CrysAlis171 .NET)
(compiled Aug  2 2013,16:46:58)
;
_computing_molecular_graphics 'Olex2 (Dolomanov et al., 2009)'
_computing_publication_material 'Olex2 (Dolomanov et al., 2009)'
_computing_structure_refinement 'ShelXL (Sheldrick, 2015)'
_computing_structure_solution 'ShelXT (Sheldrick, 2015)'
_diffrn_ambient_temperature 100.01(10)
_diffrn_detector_area_resol_mean 16.2096
_diffrn_measured_fraction_theta_full 0.998
_diffrn_measured_fraction_theta_max 0.998
_diffrn_measurement_details
;
#__ type_ start__ end____ width___ exp.time_
  1 omega  -93.00  -36.00   1.0000   32.5800
omega____ theta____ kappa____ phi______ frames
    -      -22.4241 -178.0000 -180.0000 57

#__ type_ start__ end____ width___ exp.time_
  2 omega   47.00   86.00   1.0000   32.5800
omega____ theta____ kappa____ phi______ frames
    -       23.3616   57.0000  -30.0000 39

#__ type_ start__ end____ width___ exp.time_
  3 omega  -34.00   24.00   1.0000   32.5800
omega____ theta____ kappa____ phi______ frames
    -       23.3616  -38.0000   30.0000 58

#__ type_ start__ end____ width___ exp.time_
  4 omega  -44.00  -18.00   1.0000   32.5800
omega____ theta____ kappa____ phi______ frames
    -       23.3616  -57.0000   30.0000 26

#__ type_ start__ end____ width___ exp.time_
  5 omega    9.00   39.00   1.0000   32.5800
omega____ theta____ kappa____ phi______ frames
    -       23.3616  -57.0000   30.0000 30

#__ type_ start__ end____ width___ exp.time_
  6 omega   17.00   73.00   1.0000   32.5800
omega____ theta____ kappa____ phi______ frames
    -       23.3616   57.0000  -60.0000 56

#__ type_ start__ end____ width___ exp.time_
  7 omega  -52.00   30.00   1.0000   32.5800
omega____ theta____ kappa____ phi______ frames
    -      -22.4241   77.0000    0.0000 82

#__ type_ start__ end____ width___ exp.time_
  8 omega  -21.00    5.00   1.0000   32.5800
omega____ theta____ kappa____ phi______ frames
    -      -22.4241  -77.0000 -120.0000 26

#__ type_ start__ end____ width___ exp.time_
  9 omega   40.00   67.00   1.0000   32.5800
omega____ theta____ kappa____ phi______ frames
    -       23.3616 -102.0000  113.0000 27

#__ type_ start__ end____ width___ exp.time_
 10 omega    5.00   75.00   1.0000   32.5800
omega____ theta____ kappa____ phi______ frames
    -       23.3616   77.0000 -150.0000 70

#__ type_ start__ end____ width___ exp.time_
 11 omega    2.00   94.00   1.0000   32.5800
omega____ theta____ kappa____ phi______ frames
    -       23.3616   38.0000 -180.0000 92

#__ type_ start__ end____ width___ exp.time_
 12 omega  -93.00    4.00   1.0000   32.5800
omega____ theta____ kappa____ phi______ frames
    -      -22.4241  -77.0000   90.0000 97

#__ type_ start__ end____ width___ exp.time_
 13 omega  -66.00  -31.00   1.0000   32.5800
omega____ theta____ kappa____ phi______ frames
    -      -22.4241  102.0000 -142.0000 35

#__ type_ start__ end____ width___ exp.time_
 14 omega    2.00   53.00   1.0000   32.5800
omega____ theta____ kappa____ phi______ frames
    -       23.3616   57.0000   60.0000 51

#__ type_ start__ end____ width___ exp.time_
 15 omega  -25.00   25.00   1.0000   32.5800
omega____ theta____ kappa____ phi______ frames
    -       23.3616  -99.0000  150.0000 50
;
_diffrn_measurement_device_type 'Xcalibur, Eos'
_diffrn_measurement_method '\w scans'
_diffrn_orient_matrix_UB_11 0.0021101000
_diffrn_orient_matrix_UB_12 0.0191213000
_diffrn_orient_matrix_UB_13 -0.0369090000
_diffrn_orient_matrix_UB_21 0.0352669000
_diffrn_orient_matrix_UB_22 0.0250168000
_diffrn_orient_matrix_UB_23 0.0095781000
_diffrn_orient_matrix_UB_31 0.0226419000
_diffrn_orient_matrix_UB_32 -0.0407663000
_diffrn_orient_matrix_UB_33 -0.0114629000
_diffrn_radiation_monochromator graphite
_diffrn_radiation_type MoK\a
_diffrn_radiation_wavelength 0.71073
_diffrn_reflns_av_R_equivalents 0.0336
_diffrn_reflns_av_unetI/netI 0.0141
_diffrn_reflns_Laue_measured_fraction_full 0.998
_diffrn_reflns_Laue_measured_fraction_max 0.998
_diffrn_reflns_limit_h_max 22
_diffrn_reflns_limit_h_min -22
_diffrn_reflns_limit_k_max 18
_diffrn_reflns_limit_k_min -18
_diffrn_reflns_limit_l_max 23
_diffrn_reflns_limit_l_min -23
_diffrn_reflns_number 67167
_diffrn_reflns_point_group_measured_fraction_full 0.998
_diffrn_reflns_point_group_measured_fraction_max 0.998
_diffrn_reflns_theta_full 25.242
_diffrn_reflns_theta_max 28.499
_diffrn_reflns_theta_min 2.828
_diffrn_source 'Enhance (Mo) X-ray Source'
_exptl_absorpt_coefficient_mu 0.185
_exptl_absorpt_correction_T_max 1.00000
_exptl_absorpt_correction_T_min 0.95402
_exptl_absorpt_correction_type multi-scan
_exptl_absorpt_process_details
;
CrysAlisPro, Agilent Technologies,
Version 1.171.36.32 (release 02-08-2013 CrysAlis171 .NET)
(compiled Aug  2 2013,16:46:58)
Empirical absorption correction using spherical harmonics,
 implemented in SCALE3 ABSPACK scaling algorithm.
;
_exptl_crystal_colour
;
;
_exptl_crystal_density_diffrn 1.341
_exptl_crystal_description
;
;
_exptl_crystal_F_000 1760
_refine_diff_density_max 0.654
_refine_diff_density_min -0.637
_refine_diff_density_rms 0.050
_refine_ls_extinction_method none
_refine_ls_goodness_of_fit_ref 1.054
_refine_ls_hydrogen_treatment constr
_refine_ls_matrix_type full
_refine_ls_number_parameters 272
_refine_ls_number_reflns 5248
_refine_ls_number_restraints 0
_refine_ls_restrained_S_all 1.054
_refine_ls_R_factor_all 0.0453
_refine_ls_R_factor_gt 0.0388
_refine_ls_shift/su_max 0.001
_refine_ls_shift/su_mean 0.000
_refine_ls_structure_factor_coef Fsqd
_refine_ls_weighting_details 'w=1/[\s^2^(Fo^2^)+(0.0430P)^2^+2.7200P] where P=(Fo^2^+2Fc^2^)/3'
_refine_ls_weighting_scheme calc
_refine_ls_wR_factor_gt 0.0950
_refine_ls_wR_factor_ref 0.0995
_reflns_Friedel_coverage 0.000
_reflns_number_gt 4653
_reflns_number_total 5248
_reflns_threshold_expression 'I > 2\s(I)'
_cod_data_source_file jo8b01210_si_002.cif
_cod_data_source_block 0103-428-7274_sav953
_cod_database_code 4035057
_shelx_shelxl_version_number 2016/6
_chemical_oxdiff_formula 'C24 H22 N2 O3 S'
_shelx_space_group_comment
;
The symmetry employed for this shelxl refinement is uniquely defined
by the following loop, which should always be used as a source of
symmetry information in preference to the above space-group names.
They are only intended as comments.
;
_reflns_odcompleteness_completeness 99.83
_reflns_odcompleteness_iscentric 1
_reflns_odcompleteness_theta 28.51
_olex2_refinement_description
;
1. Fixed Uiso
 At 1.2 times of:
  All C(H) groups, All C(H,H) groups, All N(H) groups
 At 1.5 times of:
  All C(H,H,H) groups
2.a Secondary CH2 refined with riding coordinates:
 C16(H16A,H16B), C18(H18A,H18B), C17(H17A,H17B)
2.b Aromatic/amide H refined with riding coordinates:
 N1(H1), C5(H5), C8(H8), C4(H4), C24(H24), C10(H10), C13(H13), C23(H23),
 C12(H12), C11(H11), C20(H20), C22(H22), C21(H21)
2.c Idealised Me refined as rotating group:
 C1(H1A,H1B,H1C)
;
_olex2_submission_special_instructions 'No special instructions were received'

loop_
_space_group_symop_operation_xyz
'x, y, z'
'-x+1/2, -y, z+1/2'
'-x, y+1/2, -z+1/2'
'x+1/2, -y+1/2, -z'
'-x, -y, -z'
'x-1/2, y, -z-1/2'
'x, -y-1/2, z-1/2'
'-x-1/2, y-1/2, z'

loop_
_atom_site_label
_atom_site_type_symbol
_atom_site_fract_x
_atom_site_fract_y
_atom_site_fract_z
_atom_site_U_iso_or_equiv
_atom_site_adp_type
_atom_site_occupancy
_atom_site_site_symmetry_order
_atom_site_calc_flag
_atom_site_refinement_flags_posn
S1 S 0.64787(2) 0.86462(2) 0.57408(2) 0.01806(9) Uani 1 1 d .
O2 O 0.34260(6) 0.74561(8) 0.57417(6) 0.0240(2) Uani 1 1 d .
O1 O 0.35120(5) 0.58485(7) 0.59544(6) 0.0249(2) Uani 1 1 d .
O3 O 0.84253(6) 0.88785(8) 0.62846(7) 0.0342(3) Uani 1 1 d .
N2 N 0.84213(6) 0.72393(8) 0.64237(6) 0.0188(2) Uani 1 1 d .
N1 N 0.71470(6) 0.66356(8) 0.53979(6) 0.0185(2) Uani 1 1 d .
H1 H 0.734655 0.704194 0.508397 0.022 Uiso 1 1 calc R
C3 C 0.46904(7) 0.66862(9) 0.57353(7) 0.0161(2) Uani 1 1 d .
C6 C 0.63435(7) 0.66551(9) 0.55355(7) 0.0154(2) Uani 1 1 d .
C5 C 0.59045(8) 0.57894(9) 0.55553(7) 0.0175(2) Uani 1 1 d .
H5 H 0.616129 0.519759 0.549309 0.021 Uiso 1 1 calc R
C7 C 0.59359(7) 0.75423(9) 0.56455(7) 0.0154(2) Uani 1 1 d .
C8 C 0.51188(7) 0.75511(9) 0.57265(7) 0.0162(2) Uani 1 1 d .
H8 H 0.485459 0.814000 0.577535 0.019 Uiso 1 1 calc R
C4 C 0.50967(8) 0.58075(9) 0.56661(7) 0.0173(2) Uani 1 1 d .
H4 H 0.481845 0.522615 0.569511 0.021 Uiso 1 1 calc R
C9 C 0.66585(8) 0.85723(9) 0.67304(8) 0.0186(2) Uani 1 1 d .
C15 C 0.81082(8) 0.81400(10) 0.65261(8) 0.0211(3) Uani 1 1 d .
C14 C 0.73862(8) 0.82492(9) 0.70137(8) 0.0199(3) Uani 1 1 d .
C19 C 0.97572(7) 0.64787(10) 0.63628(7) 0.0185(3) Uani 1 1 d .
C24 C 1.01373(8) 0.57799(10) 0.59320(8) 0.0226(3) Uani 1 1 d .
H24 H 1.000297 0.570951 0.542866 0.027 Uiso 1 1 calc R
C2 C 0.38193(8) 0.67257(10) 0.58080(7) 0.0180(2) Uani 1 1 d .
C16 C 0.79704(8) 0.63377(9) 0.65219(8) 0.0197(3) Uani 1 1 d .
H16A H 0.752563 0.645853 0.685326 0.024 Uiso 1 1 calc R
H16B H 0.830564 0.585358 0.675693 0.024 Uiso 1 1 calc R
C18 C 0.91686(8) 0.71608(10) 0.60034(8) 0.0212(3) Uani 1 1 d .
H18A H 0.940530 0.780037 0.596357 0.025 Uiso 1 1 calc R
H18B H 0.905465 0.693539 0.549902 0.025 Uiso 1 1 calc R
C17 C 0.76642(8) 0.59433(9) 0.57716(8) 0.0203(3) Uani 1 1 d .
H17A H 0.810994 0.579727 0.544761 0.024 Uiso 1 1 calc R
H17B H 0.737681 0.534431 0.585913 0.024 Uiso 1 1 calc R
C10 C 0.60503(9) 0.88149(10) 0.72223(8) 0.0244(3) Uani 1 1 d .
H10 H 0.557152 0.904282 0.703461 0.029 Uiso 1 1 calc R
C13 C 0.74784(9) 0.81492(11) 0.77887(8) 0.0268(3) Uani 1 1 d .
H13 H 0.795754 0.792793 0.798023 0.032 Uiso 1 1 calc R
C23 C 1.07150(8) 0.51842(11) 0.62411(10) 0.0297(3) Uani 1 1 d .
H23 H 1.096802 0.472267 0.594509 0.036 Uiso 1 1 calc R
C12 C 0.68680(10) 0.83740(12) 0.82759(9) 0.0313(3) Uani 1 1 d .
H12 H 0.693439 0.829533 0.879053 0.038 Uiso 1 1 calc R
C11 C 0.61545(10) 0.87185(11) 0.79921(9) 0.0313(3) Uani 1 1 d .
H11 H 0.574661 0.888455 0.831821 0.038 Uiso 1 1 calc R
C1 C 0.26626(8) 0.58050(12) 0.60330(9) 0.0287(3) Uani 1 1 d .
H1A H 0.241782 0.603795 0.558120 0.043 Uiso 1 1 calc GR
H1B H 0.250129 0.620248 0.644838 0.043 Uiso 1 1 calc GR
H1C H 0.250366 0.514570 0.612149 0.043 Uiso 1 1 calc GR
C20 C 0.99640(9) 0.65680(14) 0.71138(8) 0.0314(3) Uani 1 1 d .
H20 H 0.971628 0.703207 0.741137 0.038 Uiso 1 1 calc R
C22 C 1.09123(9) 0.52802(14) 0.69903(10) 0.0373(4) Uani 1 1 d .
H22 H 1.129648 0.488121 0.720138 0.045 Uiso 1 1 calc R
C21 C 1.05374(9) 0.59695(17) 0.74229(9) 0.0430(5) Uani 1 1 d .
H21 H 1.067018 0.603411 0.792706 0.052 Uiso 1 1 calc R

loop_
_atom_site_aniso_label
_atom_site_aniso_U_11
_atom_site_aniso_U_22
_atom_site_aniso_U_33
_atom_site_aniso_U_23
_atom_site_aniso_U_13
_atom_site_aniso_U_12
S1 0.01913(15) 0.01268(15) 0.02238(16) 0.00221(11) -0.00296(11) -0.00189(11)
O2 0.0189(4) 0.0242(5) 0.0289(5) 0.0053(4) 0.0045(4) 0.0042(4)
O1 0.0139(4) 0.0231(5) 0.0377(6) 0.0070(4) 0.0003(4) -0.0019(4)
O3 0.0253(5) 0.0185(5) 0.0587(8) 0.0121(5) 0.0028(5) -0.0033(4)
N2 0.0150(5) 0.0158(5) 0.0256(6) 0.0042(4) -0.0008(4) -0.0029(4)
N1 0.0145(5) 0.0170(5) 0.0240(5) 0.0032(4) 0.0022(4) -0.0010(4)
C3 0.0147(5) 0.0190(6) 0.0145(5) 0.0013(5) -0.0010(4) -0.0002(4)
C6 0.0156(5) 0.0167(6) 0.0141(5) 0.0004(4) -0.0012(4) -0.0001(4)
C5 0.0182(6) 0.0139(6) 0.0205(6) -0.0017(5) -0.0006(5) 0.0006(4)
C7 0.0179(6) 0.0132(5) 0.0150(5) 0.0016(4) -0.0021(4) -0.0014(4)
C8 0.0174(6) 0.0158(6) 0.0153(5) 0.0014(4) -0.0016(4) 0.0024(4)
C4 0.0179(6) 0.0156(6) 0.0185(6) 0.0002(4) -0.0011(5) -0.0030(5)
C9 0.0215(6) 0.0120(5) 0.0224(6) -0.0018(5) -0.0031(5) -0.0012(5)
C15 0.0179(6) 0.0171(6) 0.0284(7) 0.0042(5) -0.0062(5) -0.0013(5)
C14 0.0208(6) 0.0128(6) 0.0261(6) -0.0002(5) -0.0037(5) -0.0015(5)
C19 0.0140(5) 0.0230(6) 0.0186(6) 0.0032(5) -0.0001(4) -0.0035(5)
C24 0.0205(6) 0.0229(7) 0.0244(7) -0.0008(5) 0.0002(5) -0.0051(5)
C2 0.0169(6) 0.0223(6) 0.0149(6) 0.0019(5) 0.0004(4) -0.0003(5)
C16 0.0169(6) 0.0142(6) 0.0281(7) 0.0051(5) 0.0003(5) -0.0013(5)
C18 0.0160(6) 0.0233(6) 0.0243(6) 0.0062(5) 0.0000(5) -0.0023(5)
C17 0.0147(6) 0.0149(6) 0.0313(7) -0.0007(5) 0.0010(5) 0.0010(4)
C10 0.0241(7) 0.0197(6) 0.0294(7) -0.0060(5) -0.0017(5) 0.0021(5)
C13 0.0292(7) 0.0232(7) 0.0279(7) 0.0013(6) -0.0095(6) -0.0026(6)
C23 0.0185(6) 0.0231(7) 0.0477(9) 0.0040(6) 0.0058(6) -0.0010(5)
C12 0.0430(9) 0.0284(7) 0.0226(7) -0.0044(6) -0.0048(6) -0.0034(7)
C11 0.0371(8) 0.0285(8) 0.0283(7) -0.0104(6) 0.0040(6) 0.0008(6)
C1 0.0143(6) 0.0303(8) 0.0416(8) 0.0078(6) 0.0004(6) -0.0030(5)
C20 0.0205(7) 0.0541(10) 0.0196(7) -0.0041(6) -0.0004(5) 0.0054(7)
C22 0.0151(6) 0.0499(10) 0.0470(9) 0.0265(8) 0.0016(6) 0.0038(6)
C21 0.0223(7) 0.0859(15) 0.0208(7) 0.0127(8) -0.0034(6) 0.0072(8)

loop_
_atom_type_symbol
_atom_type_description
_atom_type_scat_dispersion_real
_atom_type_scat_dispersion_imag
_atom_type_scat_source
C C 0.0033 0.0016 'International Tables Vol C Tables 4.2.6.8 and 6.1.1.4'
H H 0.0000 0.0000 'International Tables Vol C Tables 4.2.6.8 and 6.1.1.4'
N N 0.0061 0.0033 'International Tables Vol C Tables 4.2.6.8 and 6.1.1.4'
O O 0.0106 0.0060 'International Tables Vol C Tables 4.2.6.8 and 6.1.1.4'
S S 0.1246 0.1234 'International Tables Vol C Tables 4.2.6.8 and 6.1.1.4'

loop_
_geom_angle_atom_site_label_1
_geom_angle_atom_site_label_2
_geom_angle_atom_site_label_3
_geom_angle
C7 S1 C9 97.61(6)
C2 O1 C1 116.20(11)
C15 N2 C16 123.60(11)
C15 N2 C18 117.95(11)
C16 N2 C18 116.36(11)
C6 N1 H1 119.2
C6 N1 C17 121.51(11)
C17 N1 H1 119.2
C8 C3 C4 118.95(11)
C8 C3 C2 119.11(11)
C4 C3 C2 121.93(12)
N1 C6 C5 120.49(11)
N1 C6 C7 121.33(11)
C5 C6 C7 118.17(11)
C6 C5 H5 119.6
C4 C5 C6 120.72(12)
C4 C5 H5 119.6
C6 C7 S1 119.90(9)
C8 C7 S1 119.61(10)
C8 C7 C6 120.37(11)
C3 C8 H8 119.7
C7 C8 C3 120.68(12)
C7 C8 H8 119.7
C3 C4 H4 119.5
C5 C4 C3 120.98(12)
C5 C4 H4 119.5
C14 C9 S1 121.40(10)
C10 C9 S1 118.73(10)
C10 C9 C14 119.84(13)
O3 C15 N2 122.59(13)
O3 C15 C14 118.25(12)
N2 C15 C14 118.92(11)
C9 C14 C15 122.34(12)
C13 C14 C9 119.04(13)
C13 C14 C15 118.05(12)
C24 C19 C18 120.10(12)
C20 C19 C24 118.53(13)
C20 C19 C18 121.27(13)
C19 C24 H24 119.5
C19 C24 C23 121.03(14)
C23 C24 H24 119.5
O2 C2 O1 123.69(12)
O2 C2 C3 124.62(12)
O1 C2 C3 111.68(11)
N2 C16 H16A 109.3
N2 C16 H16B 109.3
N2 C16 C17 111.79(11)
H16A C16 H16B 107.9
C17 C16 H16A 109.3
C17 C16 H16B 109.3
N2 C18 C19 113.27(11)
N2 C18 H18A 108.9
N2 C18 H18B 108.9
C19 C18 H18A 108.9
C19 C18 H18B 108.9
H18A C18 H18B 107.7
N1 C17 C16 111.69(11)
N1 C17 H17A 109.3
N1 C17 H17B 109.3
C16 C17 H17A 109.3
C16 C17 H17B 109.3
H17A C17 H17B 107.9
C9 C10 H10 119.8
C11 C10 C9 120.34(14)
C11 C10 H10 119.8
C14 C13 H13 119.5
C12 C13 C14 121.00(14)
C12 C13 H13 119.5
C24 C23 H23 120.1
C22 C23 C24 119.73(15)
C22 C23 H23 120.1
C13 C12 H12 120.2
C13 C12 C11 119.66(14)
C11 C12 H12 120.2
C10 C11 C12 120.09(15)
C10 C11 H11 120.0
C12 C11 H11 120.0
O1 C1 H1A 109.5
O1 C1 H1B 109.5
O1 C1 H1C 109.5
H1A C1 H1B 109.5
H1A C1 H1C 109.5
H1B C1 H1C 109.5
C19 C20 H20 119.8
C21 C20 C19 120.41(15)
C21 C20 H20 119.8
C23 C22 H22 120.2
C21 C22 C23 119.70(14)
C21 C22 H22 120.2
C20 C21 H21 119.7
C22 C21 C20 120.61(15)
C22 C21 H21 119.7

loop_
_geom_bond_atom_site_label_1
_geom_bond_atom_site_label_2
_geom_bond_distance
S1 C7 1.7837(13)
S1 C9 1.7917(14)
O2 C2 1.2114(16)
O1 C2 1.3407(16)
O1 C1 1.4435(16)
O3 C15 1.2275(17)
N2 C15 1.3610(17)
N2 C16 1.4674(16)
N2 C18 1.4720(17)
N1 H1 0.8600
N1 C6 1.3801(16)
N1 C17 1.4547(17)
C3 C8 1.3941(17)
C3 C4 1.3968(18)
C3 C2 1.4789(17)
C6 C5 1.4048(17)
C6 C7 1.4162(17)
C5 H5 0.9300
C5 C4 1.3797(18)
C7 C8 1.3884(17)
C8 H8 0.9300
C4 H4 0.9300
C9 C14 1.4018(18)
C9 C10 1.3913(19)
C15 C14 1.5054(19)
C14 C13 1.396(2)
C19 C24 1.3885(19)
C19 C18 1.5106(18)
C19 C20 1.3881(19)
C24 H24 0.9300
C24 C23 1.389(2)
C16 H16A 0.9700
C16 H16B 0.9700
C16 C17 1.5328(19)
C18 H18A 0.9700
C18 H18B 0.9700
C17 H17A 0.9700
C17 H17B 0.9700
C10 H10 0.9300
C10 C11 1.389(2)
C13 H13 0.9300
C13 C12 1.383(2)
C23 H23 0.9300
C23 C22 1.382(2)
C12 H12 0.9300
C12 C11 1.391(2)
C11 H11 0.9300
C1 H1A 0.9600
C1 H1B 0.9600
C1 H1C 0.9600
C20 H20 0.9300
C20 C21 1.386(2)
C22 H22 0.9300
C22 C21 1.377(3)
C21 H21 0.9300
